data_7116572
loop_
_publ_author_name
'Shefali Vaidya'
'Apoorva Upadhyay'
'Saurabh Kumar Singh'
'Tulika Gupta'
'Subrata Tewary'
'Stuart K. Langley'
'James P. S. Walsh'
'Keith S. Murray'
'Gopalan Rajaraman'
'Maheswaran Shanmugam'

_publ_section_title
;
 A synthetic strategy for switching the single ion anisotropy in
 tetrahedral Co(II) complexes
;
_journal_name_full Chem.Commun.
_journal_page_first 3739
_journal_paper_doi 10.1039/C4cc08305A
_journal_volume 51
_journal_year 2015
_chemical_formula_sum 'C16 H14.5 Cl2 Co N5.5 O'
_chemical_formula_weight 429.66
_chemical_name_systematic
; 
 ? 
;
_space_group_IT_number 2
_symmetry_cell_setting triclinic
_symmetry_space_group_name_Hall '-P 1'
_symmetry_space_group_name_H-M 'P -1'
_atom_sites_solution_hydrogens geom
_atom_sites_solution_primary direct
_atom_sites_solution_secondary difmap
_audit_creation_method SHELXL-97
_cell_angle_alpha 75.031(8)
_cell_angle_beta 76.859(7)
_cell_angle_gamma 89.895(9)
_cell_formula_units_Z 4
_cell_length_a 9.611(2)
_cell_length_b 13.180(3)
_cell_length_c 15.861(4)
_cell_measurement_reflns_used 2501
_cell_measurement_temperature 100(2)
_cell_measurement_theta_max 25.3
_cell_measurement_theta_min 3.0
_cell_volume 1886.7(8)
_computing_cell_refinement
;
CrystalClear-SM Expert 2.1 b24 (Rigaku, 2012)
;
_computing_data_collection
;
CrystalClear-SM Expert 2.1 b24 (Rigaku, 2012)
;
_computing_data_reduction
;
CrystalClear-SM Expert 2.1 b24 (Rigaku, 2012)
;
_computing_molecular_graphics 'Bruker SHELXTL'
_computing_publication_material 'Bruker SHELXTL'
_computing_structure_refinement 'SHELXL-97 (Sheldrick, 2008)'
_computing_structure_solution 'SHELXS-97 (Sheldrick, 2008)'
_diffrn_ambient_temperature 100(2)
_diffrn_measured_fraction_theta_full 0.978
_diffrn_measured_fraction_theta_max 0.978
_diffrn_measurement_device_type
;
Rigaku Saturn724+ (4x4 bin mode)
;
_diffrn_radiation_monochromator graphite
_diffrn_radiation_source 'fine-focus sealed tube'
_diffrn_radiation_type MoK\a
_diffrn_radiation_wavelength 0.71073
_diffrn_reflns_av_R_equivalents 0.2500
_diffrn_reflns_av_sigmaI/netI 0.2273
_diffrn_reflns_limit_h_max 11
_diffrn_reflns_limit_h_min -11
_diffrn_reflns_limit_k_max 15
_diffrn_reflns_limit_k_min -9
_diffrn_reflns_limit_l_max 19
_diffrn_reflns_limit_l_min -18
_diffrn_reflns_number 14756
_diffrn_reflns_theta_full 25.34
_diffrn_reflns_theta_max 25.34
_diffrn_reflns_theta_min 3.00
_exptl_absorpt_coefficient_mu 1.208
_exptl_absorpt_correction_T_max 0.8735
_exptl_absorpt_correction_T_min 0.7669
_exptl_absorpt_correction_type 'numerical analytical'
_exptl_absorpt_process_details SADABS
_exptl_crystal_colour Blue
_exptl_crystal_density_diffrn 1.513
_exptl_crystal_density_method 'not measured'
_exptl_crystal_description Needle
_exptl_crystal_F_000 872
_exptl_crystal_size_max 0.23
_exptl_crystal_size_mid 0.18
_exptl_crystal_size_min 0.12
_refine_diff_density_max 1.193
_refine_diff_density_min -1.567
_refine_diff_density_rms 0.178
_refine_ls_extinction_method none
_refine_ls_goodness_of_fit_ref 0.901
_refine_ls_hydrogen_treatment constr
_refine_ls_matrix_type full
_refine_ls_number_parameters 463
_refine_ls_number_reflns 6751
_refine_ls_number_restraints 216
_refine_ls_restrained_S_all 0.896
_refine_ls_R_factor_all 0.1139
_refine_ls_R_factor_gt 0.0843
_refine_ls_shift/su_max 0.000
_refine_ls_shift/su_mean 0.000
_refine_ls_structure_factor_coef Fsqd
_refine_ls_weighting_details 'calc w=1/[\s^2^(Fo^2^)+(0.0680P)^2^+0.0000P] where P=(Fo^2^+2Fc^2^)/3'
_refine_ls_weighting_scheme calc
_refine_ls_wR_factor_gt 0.2078
_refine_ls_wR_factor_ref 0.2251
_reflns_number_gt 3432
_reflns_number_total 6751
_reflns_threshold_expression >2sigma(I)
_cod_data_source_file c4cc08305a2-1.cif
_cod_data_source_block test
_cod_original_sg_symbol_H-M P-1
_cod_original_formula_sum 'C16 H14.50 Cl2 Co N5.50 O'
_cod_database_code 7116572

loop_
_symmetry_equiv_pos_as_xyz
'x, y, z'
'-x, -y, -z'

loop_
_atom_site_label
_atom_site_type_symbol
_atom_site_fract_x
_atom_site_fract_y
_atom_site_fract_z
_atom_site_U_iso_or_equiv
_atom_site_adp_type
_atom_site_occupancy
_atom_site_symmetry_multiplicity
_atom_site_calc_flag
_atom_site_refinement_flags
Co1 Co 0.01609(8) 0.46363(7) 0.26813(6) 0.0136(3) Uani 1 1 d .
Cl1 Cl 0.19139(16) 0.37183(14) 0.31539(13) 0.0230(4) Uani 1 1 d .
Cl2 Cl -0.09912(16) 0.39783(13) 0.18329(12) 0.0199(4) Uani 1 1 d .
O11 O 0.0791(4) 0.6086(4) 0.1996(3) 0.0176(10) Uani 1 1 d U
N11 N 0.0825(5) 0.7852(4) 0.1961(4) 0.0146(12) Uani 1 1 d U
N12 N 0.0962(5) 0.8341(4) 0.2581(4) 0.0136(11) Uani 1 1 d U
N13 N 0.1116(5) 0.7622(4) 0.3321(4) 0.0167(12) Uani 1 1 d U
N14 N 0.1109(5) 0.6680(4) 0.3216(4) 0.0167(12) Uani 1 1 d U
C11 C 0.0900(7) 0.6816(5) 0.2375(5) 0.0170(14) Uani 1 1 d U
C12 C 0.0961(7) 0.9454(5) 0.2448(5) 0.0155(14) Uani 1 1 d U
C13 C -0.0119(7) 0.9979(5) 0.2086(5) 0.0185(15) Uani 1 1 d U
H13A H -0.0836 0.9610 0.1937 0.022 Uiso 1 1 calc R
C14 C -0.0104(7) 1.1057(6) 0.1954(5) 0.0220(16) Uani 1 1 d U
H14B H -0.0807 1.1441 0.1692 0.026 Uiso 1 1 calc R
C15 C 0.0927(6) 1.1591(5) 0.2199(5) 0.0173(14) Uani 1 1 d U
H15A H 0.0896 1.2328 0.2131 0.021 Uiso 1 1 calc R
C16 C 0.1992(7) 1.1046(5) 0.2543(5) 0.0186(15) Uani 1 1 d U
H16A H 0.2700 1.1417 0.2699 0.022 Uiso 1 1 calc R
C17 C 0.2046(7) 0.9976(5) 0.2663(5) 0.0172(14) Uani 1 1 d U
H17A H 0.2793 0.9604 0.2885 0.021 Uiso 1 1 calc R
C18 C 0.1287(7) 0.7882(5) 0.4125(5) 0.0192(15) Uani 1 1 d U
C19 C 0.0210(7) 0.8364(6) 0.4590(5) 0.0231(16) Uani 1 1 d U
H19A H -0.0634 0.8541 0.4382 0.028 Uiso 1 1 calc R
C20 C 0.0398(8) 0.8581(7) 0.5375(6) 0.0341(19) Uani 1 1 d U
H20A H -0.0304 0.8941 0.5694 0.041 Uiso 1 1 calc R
C21 C 0.1624(8) 0.8269(6) 0.5690(6) 0.0331(19) Uani 1 1 d U
H21A H 0.1745 0.8397 0.6232 0.040 Uiso 1 1 calc R
C22 C 0.2645(8) 0.7776(6) 0.5209(6) 0.0292(18) Uani 1 1 d U
H22A H 0.3483 0.7581 0.5419 0.035 Uiso 1 1 calc R
C23 C 0.2493(7) 0.7552(6) 0.4426(5) 0.0233(16) Uani 1 1 d U
H23A H 0.3191 0.7187 0.4111 0.028 Uiso 1 1 calc R
N31 N -0.1269(6) 0.4836(5) 0.3759(4) 0.0185(13) Uani 1 1 d .
C31 C -0.2023(7) 0.5051(6) 0.4351(5) 0.0199(16) Uani 1 1 d .
C32 C -0.2955(7) 0.5332(6) 0.5094(5) 0.0263(17) Uani 1 1 d .
H32A H -0.3711 0.4772 0.5394 0.039 Uiso 1 1 calc R
H32B H -0.3388 0.5992 0.4872 0.039 Uiso 1 1 calc R
H32C H -0.2402 0.5422 0.5521 0.039 Uiso 1 1 calc R
Co2 Co 0.62962(8) 0.73123(7) 0.25889(6) 0.0148(3) Uani 1 1 d .
Cl3 Cl 0.72821(17) 0.79672(14) 0.35104(12) 0.0223(4) Uani 1 1 d .
Cl4 Cl 0.45865(17) 0.82455(15) 0.20572(13) 0.0237(4) Uani 1 1 d .
O41 O 0.5665(4) 0.5859(3) 0.3263(3) 0.0169(10) Uani 1 1 d U
N41 N 0.5595(5) 0.5155(4) 0.2051(4) 0.0141(12) Uani 1 1 d U
N42 N 0.5454(5) 0.4193(4) 0.2028(4) 0.0107(11) Uani 1 1 d U
N43 N 0.5362(5) 0.3530(4) 0.2839(4) 0.0128(11) Uani 1 1 d U
N44 N 0.5417(5) 0.4079(4) 0.3425(4) 0.0138(12) Uani 1 1 d U
C41 C 0.5570(6) 0.5086(5) 0.2929(5) 0.0150(14) Uani 1 1 d U
C42 C 0.5398(7) 0.3857(5) 0.1228(5) 0.0162(14) Uani 1 1 d U
C43 C 0.6516(7) 0.4230(5) 0.0484(5) 0.0208(15) Uani 1 1 d U
H43A H 0.7283 0.4676 0.0497 0.025 Uiso 1 1 calc R
C44 C 0.6464(7) 0.3921(6) -0.0285(5) 0.0242(16) Uani 1 1 d U
H44B H 0.7216 0.4154 -0.0808 0.029 Uiso 1 1 calc R
C45 C 0.5342(7) 0.3281(6) -0.0299(6) 0.0274(17) Uani 1 1 d U
H45A H 0.5331 0.3067 -0.0826 0.033 Uiso 1 1 calc R
C46 C 0.4231(7) 0.2952(6) 0.0455(5) 0.0220(16) Uani 1 1 d U
H46A H 0.3467 0.2499 0.0450 0.026 Uiso 1 1 calc R
C47 C 0.4229(7) 0.3280(5) 0.1217(5) 0.0177(15) Uani 1 1 d U
H47A H 0.3433 0.3108 0.1720 0.021 Uiso 1 1 calc R
C48 C 0.5208(6) 0.2409(5) 0.3091(5) 0.0148(14) Uani 1 1 d U
C49 C 0.5998(7) 0.1820(5) 0.2567(5) 0.0165(14) Uani 1 1 d U
H49A H 0.6633 0.2152 0.2009 0.020 Uiso 1 1 calc R
C50 C 0.5842(7) 0.0742(6) 0.2874(5) 0.0212(15) Uani 1 1 d U
H50A H 0.6376 0.0331 0.2518 0.025 Uiso 1 1 calc R
C51 C 0.4950(7) 0.0250(6) 0.3666(5) 0.0209(15) Uani 1 1 d U
H51A H 0.4871 -0.0496 0.3863 0.025 Uiso 1 1 calc R
C52 C 0.4153(7) 0.0832(5) 0.4191(5) 0.0203(15) Uani 1 1 d U
H52A H 0.3529 0.0482 0.4747 0.024 Uiso 1 1 calc R
C53 C 0.4256(7) 0.1933(5) 0.3911(5) 0.0162(14) Uani 1 1 d U
H53A H 0.3702 0.2341 0.4263 0.019 Uiso 1 1 calc R
N61 N 0.7798(6) 0.7183(5) 0.1511(4) 0.0212(14) Uani 1 1 d .
C61 C 0.8643(7) 0.6993(6) 0.0953(5) 0.0219(16) Uani 1 1 d .
C62 C 0.9689(7) 0.6721(6) 0.0239(5) 0.0270(18) Uani 1 1 d .
H62A H 0.9904 0.5982 0.0436 0.041 Uiso 1 1 calc R
H62B H 1.0569 0.7169 0.0095 0.041 Uiso 1 1 calc R
H62C H 0.9301 0.6828 -0.0296 0.041 Uiso 1 1 calc R
N1S N 0.2347(8) 0.8878(7) 0.9371(6) 0.055(2) Uani 1 1 d .
C1S C 0.2673(9) 0.9462(7) 0.9728(6) 0.036(2) Uani 1 1 d .
C2S C 0.3061(10) 1.0180(8) 1.0183(7) 0.050(3) Uani 1 1 d .
H2S1 H 0.2195 1.0448 1.0491 0.075 Uiso 1 1 calc R
H2S2 H 0.3668 1.0768 0.9747 0.075 Uiso 1 1 calc R
H2S3 H 0.3588 0.9817 1.0623 0.075 Uiso 1 1 calc R

loop_
_atom_site_aniso_label
_atom_site_aniso_U_11
_atom_site_aniso_U_22
_atom_site_aniso_U_33
_atom_site_aniso_U_23
_atom_site_aniso_U_13
_atom_site_aniso_U_12
Co1 0.0094(4) 0.0220(5) 0.0124(5) -0.0074(4) -0.0053(4) -0.0043(3)
Cl1 0.0153(8) 0.0345(10) 0.0259(11) -0.0126(8) -0.0131(7) 0.0019(7)
Cl2 0.0181(8) 0.0270(9) 0.0216(10) -0.0115(8) -0.0131(7) -0.0037(7)
O11 0.0180(13) 0.0188(13) 0.0170(14) -0.0060(9) -0.0046(9) -0.0015(9)
N11 0.0141(14) 0.0158(14) 0.0144(15) -0.0042(10) -0.0041(10) -0.0012(9)
N12 0.0126(14) 0.0148(14) 0.0138(15) -0.0033(9) -0.0048(9) 0.0002(9)
N13 0.0168(14) 0.0176(15) 0.0161(15) -0.0037(10) -0.0057(10) -0.0011(9)
N14 0.0166(14) 0.0177(15) 0.0164(15) -0.0046(10) -0.0051(10) -0.0014(9)
C11 0.0164(16) 0.0177(17) 0.0169(17) -0.0043(10) -0.0042(10) -0.0004(10)
C12 0.0156(16) 0.0158(16) 0.0154(17) -0.0040(10) -0.0040(10) 0.0002(10)
C13 0.0181(17) 0.0192(17) 0.0185(17) -0.0047(10) -0.0052(10) -0.0002(10)
C14 0.0214(17) 0.0226(18) 0.0221(18) -0.0055(10) -0.0060(10) 0.0010(10)
C15 0.0176(16) 0.0172(17) 0.0175(17) -0.0049(10) -0.0043(10) 0.0001(10)
C16 0.0187(17) 0.0191(17) 0.0184(17) -0.0051(10) -0.0052(10) 0.0002(10)
C17 0.0171(16) 0.0179(17) 0.0169(17) -0.0044(10) -0.0051(10) 0.0004(10)
C18 0.0196(17) 0.0200(17) 0.0187(17) -0.0056(10) -0.0056(10) -0.0010(10)
C19 0.0232(18) 0.0239(18) 0.0229(18) -0.0066(10) -0.0064(10) 0.0000(10)
C20 0.035(2) 0.035(2) 0.033(2) -0.0099(11) -0.0082(11) 0.0014(10)
C21 0.034(2) 0.034(2) 0.032(2) -0.0088(11) -0.0088(11) 0.0000(10)
C22 0.0291(19) 0.030(2) 0.029(2) -0.0071(11) -0.0089(10) -0.0002(10)
C23 0.0232(18) 0.0241(18) 0.0230(18) -0.0061(10) -0.0064(10) 0.0005(10)
N31 0.015(3) 0.030(3) 0.012(3) -0.007(3) -0.006(3) -0.005(2)
C31 0.017(3) 0.028(4) 0.013(4) 0.000(3) -0.008(3) -0.009(3)
C32 0.019(4) 0.044(5) 0.017(4) -0.014(4) 0.000(3) -0.002(3)
Co2 0.0110(4) 0.0218(5) 0.0140(6) -0.0070(4) -0.0053(4) -0.0048(4)
Cl3 0.0231(8) 0.0269(9) 0.0217(11) -0.0096(8) -0.0114(7) -0.0081(7)
Cl4 0.0176(8) 0.0338(10) 0.0223(11) -0.0085(8) -0.0090(7) 0.0023(7)
O41 0.0169(13) 0.0184(13) 0.0162(13) -0.0053(9) -0.0047(9) -0.0013(9)
N41 0.0138(14) 0.0150(14) 0.0138(15) -0.0038(9) -0.0037(9) -0.0002(9)
N42 0.0106(13) 0.0120(14) 0.0103(14) -0.0035(9) -0.0037(9) -0.0008(9)
N43 0.0121(14) 0.0139(14) 0.0132(14) -0.0039(9) -0.0044(9) 0.0000(9)
N44 0.0135(14) 0.0148(14) 0.0139(15) -0.0044(10) -0.0042(9) -0.0008(9)
C41 0.0141(16) 0.0161(16) 0.0149(17) -0.0035(10) -0.0042(10) -0.0006(10)
C42 0.0163(16) 0.0169(17) 0.0165(17) -0.0048(10) -0.0053(10) 0.0003(10)
C43 0.0203(17) 0.0219(17) 0.0206(18) -0.0056(10) -0.0055(10) 0.0010(10)
C44 0.0245(18) 0.0250(18) 0.0235(19) -0.0065(10) -0.0060(10) 0.0023(10)
C45 0.0280(19) 0.0281(19) 0.0269(19) -0.0078(10) -0.0079(10) 0.0019(10)
C46 0.0221(18) 0.0227(18) 0.0220(18) -0.0059(10) -0.0069(10) 0.0003(10)
C47 0.0177(17) 0.0185(17) 0.0175(17) -0.0053(10) -0.0048(10) 0.0006(10)
C48 0.0142(16) 0.0160(16) 0.0148(16) -0.0037(10) -0.0051(10) -0.0007(10)
C49 0.0161(16) 0.0176(16) 0.0166(17) -0.0044(10) -0.0052(10) 0.0000(10)
C50 0.0210(17) 0.0220(18) 0.0212(18) -0.0065(10) -0.0055(10) 0.0011(10)
C51 0.0211(17) 0.0209(17) 0.0214(18) -0.0057(10) -0.0064(10) 0.0000(10)
C52 0.0195(17) 0.0215(17) 0.0200(18) -0.0048(10) -0.0057(10) -0.0002(10)
C53 0.0158(16) 0.0171(16) 0.0160(17) -0.0042(10) -0.0047(10) 0.0001(10)
N61 0.011(3) 0.033(4) 0.021(4) -0.009(3) -0.003(3) -0.006(2)
C61 0.015(3) 0.034(4) 0.019(4) -0.008(3) -0.007(3) -0.003(3)
C62 0.015(3) 0.048(5) 0.017(4) -0.010(4) 0.000(3) 0.000(3)
N1S 0.054(5) 0.085(7) 0.029(5) -0.012(5) -0.020(4) -0.017(4)
C1S 0.038(5) 0.047(5) 0.022(5) -0.001(4) -0.014(4) -0.001(4)
C2S 0.053(6) 0.055(6) 0.045(7) -0.016(5) -0.012(5) -0.005(5)

loop_
_atom_type_symbol
_atom_type_description
_atom_type_scat_dispersion_real
_atom_type_scat_dispersion_imag
_atom_type_scat_source
C C 0.0033 0.0016 'International Tables Vol C Tables 4.2.6.8 and 6.1.1.4'
H H 0.0000 0.0000 'International Tables Vol C Tables 4.2.6.8 and 6.1.1.4'
N N 0.0061 0.0033 'International Tables Vol C Tables 4.2.6.8 and 6.1.1.4'
O O 0.0106 0.0060 'International Tables Vol C Tables 4.2.6.8 and 6.1.1.4'
Cl Cl 0.1484 0.1585 'International Tables Vol C Tables 4.2.6.8 and 6.1.1.4'
Co Co 0.3494 0.9721 'International Tables Vol C Tables 4.2.6.8 and 6.1.1.4'

loop_
_geom_angle_atom_site_label_1
_geom_angle_atom_site_label_2
_geom_angle_atom_site_label_3
_geom_angle
O11 Co1 N31 102.4(2)
O11 Co1 Cl1 113.02(13)
N31 Co1 Cl1 108.39(17)
O11 Co1 Cl2 105.81(15)
N31 Co1 Cl2 109.18(16)
Cl1 Co1 Cl2 116.98(7)
C11 O11 Co1 122.3(5)
N12 N11 C11 103.5(5)
N11 N12 N13 109.1(5)
N11 N12 C12 124.1(6)
N13 N12 C12 126.9(6)
N14 N13 N12 111.5(6)
N14 N13 C18 124.9(6)
N12 N13 C18 123.6(5)
N13 N14 C11 104.2(6)
O11 C11 N14 125.8(6)
O11 C11 N11 122.5(6)
N14 C11 N11 111.6(6)
C13 C12 C17 122.8(6)
C13 C12 N12 117.8(6)
C17 C12 N12 119.3(6)
C14 C13 C12 117.3(6)
C14 C13 H13A 121.3
C12 C13 H13A 121.3
C13 C14 C15 121.0(6)
C13 C14 H14B 119.5
C15 C14 H14B 119.5
C16 C15 C14 119.9(6)
C16 C15 H15A 120.0
C14 C15 H15A 120.0
C17 C16 C15 121.2(6)
C17 C16 H16A 119.4
C15 C16 H16A 119.4
C16 C17 C12 117.6(6)
C16 C17 H17A 121.2
C12 C17 H17A 121.2
C23 C18 C19 123.2(7)
C23 C18 N13 117.0(6)
C19 C18 N13 119.6(6)
C18 C19 C20 118.1(7)
C18 C19 H19A 121.0
C20 C19 H19A 121.0
C19 C20 C21 119.9(8)
C19 C20 H20A 120.1
C21 C20 H20A 120.1
C22 C21 C20 119.4(8)
C22 C21 H21A 120.3
C20 C21 H21A 120.3
C21 C22 C23 122.1(7)
C21 C22 H22A 119.0
C23 C22 H22A 119.0
C18 C23 C22 117.3(7)
C18 C23 H23A 121.4
C22 C23 H23A 121.4
C31 N31 Co1 173.0(6)
N31 C31 C32 179.3(8)
C31 C32 H32A 109.5
C31 C32 H32B 109.5
H32A C32 H32B 109.5
C31 C32 H32C 109.5
H32A C32 H32C 109.5
H32B C32 H32C 109.5
O41 Co2 N61 104.6(2)
O41 Co2 Cl4 114.00(14)
N61 Co2 Cl4 106.47(18)
O41 Co2 Cl3 104.81(15)
N61 Co2 Cl3 110.79(16)
Cl4 Co2 Cl3 115.64(7)
C41 O41 Co2 126.1(5)
N42 N41 C41 104.2(5)
N41 N42 N43 111.1(5)
N41 N42 C42 125.0(6)
N43 N42 C42 124.0(5)
N44 N43 N42 109.3(5)
N44 N43 C48 122.3(6)
N42 N43 C48 128.4(5)
N43 N44 C41 104.0(6)
O41 C41 N44 122.6(7)
O41 C41 N41 125.9(6)
N44 C41 N41 111.5(6)
C47 C42 C43 123.4(7)
C47 C42 N42 120.0(6)
C43 C42 N42 116.5(6)
C42 C43 C44 116.8(6)
C42 C43 H43A 121.6
C44 C43 H43A 121.6
C45 C44 C43 121.2(7)
C45 C44 H44B 119.4
C43 C44 H44B 119.4
C44 C45 C46 119.8(8)
C44 C45 H45A 120.1
C46 C45 H45A 120.1
C45 C46 C47 120.2(7)
C45 C46 H46A 119.9
C47 C46 H46A 119.9
C42 C47 C46 118.3(7)
C42 C47 H47A 120.8
C46 C47 H47A 120.8
C49 C48 C53 121.7(6)
C49 C48 N43 121.6(6)
C53 C48 N43 116.7(6)
C50 C49 C48 118.4(7)
C50 C49 H49A 120.8
C48 C49 H49A 120.8
C51 C50 C49 122.0(7)
C51 C50 H50A 119.0
C49 C50 H50A 119.0
C50 C51 C52 120.0(7)
C50 C51 H51A 120.0
C52 C51 H51A 120.0
C51 C52 C53 120.7(7)
C51 C52 H52A 119.6
C53 C52 H52A 119.6
C52 C53 C48 117.3(6)
C52 C53 H53A 121.4
C48 C53 H53A 121.4
C61 N61 Co2 172.2(6)
N61 C61 C62 178.0(7)
C61 C62 H62A 109.5
C61 C62 H62B 109.5
H62A C62 H62B 109.5
C61 C62 H62C 109.5
H62A C62 H62C 109.5
H62B C62 H62C 109.5
N1S C1S C2S 179.1(11)
C1S C2S H2S1 109.5
C1S C2S H2S2 109.5
H2S1 C2S H2S2 109.5
C1S C2S H2S3 109.5
H2S1 C2S H2S3 109.5
H2S2 C2S H2S3 109.5

loop_
_geom_bond_atom_site_label_1
_geom_bond_atom_site_label_2
_geom_bond_distance
Co1 O11 1.957(5)
Co1 N31 2.010(6)
Co1 Cl1 2.2277(18)
Co1 Cl2 2.2523(18)
O11 C11 1.276(8)
N11 N12 1.336(8)
N11 C11 1.364(8)
N12 N13 1.343(8)
N12 C12 1.427(8)
N13 N14 1.294(7)
N13 C18 1.445(9)
N14 C11 1.360(9)
C12 C13 1.396(9)
C12 C17 1.401(9)
C13 C14 1.381(9)
C13 H13A 0.9500
C14 C15 1.396(9)
C14 H14B 0.9500
C15 C16 1.381(9)
C15 H15A 0.9500
C16 C17 1.377(9)
C16 H16A 0.9500
C17 H17A 0.9500
C18 C23 1.380(9)
C18 C19 1.383(9)
C19 C20 1.397(11)
C19 H19A 0.9500
C20 C21 1.403(11)
C20 H20A 0.9500
C21 C22 1.372(10)
C21 H21A 0.9500
C22 C23 1.386(11)
C22 H22A 0.9500
C23 H23A 0.9500
N31 C31 1.147(9)
C31 C32 1.439(10)
C32 H32A 0.9800
C32 H32B 0.9800
C32 H32C 0.9800
Co2 O41 1.958(5)
Co2 N61 2.015(6)
Co2 Cl4 2.2385(18)
Co2 Cl3 2.2501(19)
O41 C41 1.276(8)
N41 N42 1.287(7)
N41 C41 1.365(9)
N42 N43 1.340(7)
N42 C42 1.459(8)
N43 N44 1.326(7)
N43 C48 1.426(8)
N44 C41 1.345(8)
C42 C47 1.363(9)
C42 C43 1.383(10)
C43 C44 1.393(10)
C43 H43A 0.9500
C44 C45 1.378(10)
C44 H44B 0.9500
C45 C46 1.382(10)
C45 H45A 0.9500
C46 C47 1.385(10)
C46 H46A 0.9500
C47 H47A 0.9500
C48 C49 1.383(9)
C48 C53 1.400(10)
C49 C50 1.373(9)
C49 H49A 0.9500
C50 C51 1.352(10)
C50 H50A 0.9500
C51 C52 1.380(10)
C51 H51A 0.9500
C52 C53 1.400(9)
C52 H52A 0.9500
C53 H53A 0.9500
N61 C61 1.137(9)
C61 C62 1.454(10)
C62 H62A 0.9800
C62 H62B 0.9800
C62 H62C 0.9800
N1S C1S 1.147(11)
C1S C2S 1.425(12)
C2S H2S1 0.9800
C2S H2S2 0.9800
C2S H2S3 0.9800

loop_
_geom_torsion_atom_site_label_1
_geom_torsion_atom_site_label_2
_geom_torsion_atom_site_label_3
_geom_torsion_atom_site_label_4
_geom_torsion
N31 Co1 O11 C11 34.4(5)
Cl1 Co1 O11 C11 -82.0(5)
Cl2 Co1 O11 C11 148.7(4)
C11 N11 N12 N13 0.2(6)
C11 N11 N12 C12 179.4(5)
N11 N12 N13 N14 1.0(7)
C12 N12 N13 N14 -178.2(5)
N11 N12 N13 C18 -179.8(5)
C12 N12 N13 C18 1.0(9)
N12 N13 N14 C11 -1.7(7)
C18 N13 N14 C11 179.1(6)
Co1 O11 C11 N14 24.7(9)
Co1 O11 C11 N11 -155.7(5)
N13 N14 C11 O11 -178.5(6)
N13 N14 C11 N11 1.9(7)
N12 N11 C11 O11 179.1(6)
N12 N11 C11 N14 -1.3(7)
N11 N12 C12 C13 48.1(9)
N13 N12 C12 C13 -132.9(7)
N11 N12 C12 C17 -130.6(6)
N13 N12 C12 C17 48.5(9)
C17 C12 C13 C14 -1.0(11)
N12 C12 C13 C14 -179.5(6)
C12 C13 C14 C15 -1.9(11)
C13 C14 C15 C16 3.0(11)
C14 C15 C16 C17 -1.1(11)
C15 C16 C17 C12 -1.7(10)
C13 C12 C17 C16 2.8(11)
N12 C12 C17 C16 -178.7(6)
N14 N13 C18 C23 55.8(9)
N12 N13 C18 C23 -123.3(7)
N14 N13 C18 C19 -119.1(7)
N12 N13 C18 C19 61.8(9)
C23 C18 C19 C20 3.9(12)
N13 C18 C19 C20 178.6(7)
C18 C19 C20 C21 -2.9(12)
C19 C20 C21 C22 1.7(12)
C20 C21 C22 C23 -1.5(12)
C19 C18 C23 C22 -3.7(11)
N13 C18 C23 C22 -178.4(6)
C21 C22 C23 C18 2.4(12)
O11 Co1 N31 C31 -18(5)
Cl1 Co1 N31 C31 101(5)
Cl2 Co1 N31 C31 -130(4)
Co1 N31 C31 C32 -21(80)
N61 Co2 O41 C41 -34.1(5)
Cl4 Co2 O41 C41 81.8(5)
Cl3 Co2 O41 C41 -150.8(5)
C41 N41 N42 N43 -0.9(6)
C41 N41 N42 C42 179.1(5)
N41 N42 N43 N44 1.3(6)
C42 N42 N43 N44 -178.7(5)
N41 N42 N43 C48 -179.6(5)
C42 N42 N43 C48 0.4(8)
N42 N43 N44 C41 -1.1(6)
C48 N43 N44 C41 179.7(5)
Co2 O41 C41 N44 165.8(4)
Co2 O41 C41 N41 -14.7(9)
N43 N44 C41 O41 -179.9(5)
N43 N44 C41 N41 0.6(7)
N42 N41 C41 O41 -179.3(6)
N42 N41 C41 N44 0.2(7)
N41 N42 C42 C47 -121.0(7)
N43 N42 C42 C47 59.0(8)
N41 N42 C42 C43 53.7(8)
N43 N42 C42 C43 -126.3(6)
C47 C42 C43 C44 -4.9(10)
N42 C42 C43 C44 -179.5(6)
C42 C43 C44 C45 0.5(10)
C43 C44 C45 C46 1.1(11)
C44 C45 C46 C47 1.3(11)
C43 C42 C47 C46 7.4(10)
N42 C42 C47 C46 -178.3(6)
C45 C46 C47 C42 -5.4(10)
N44 N43 C48 C49 -137.3(6)
N42 N43 C48 C49 43.7(9)
N44 N43 C48 C53 40.6(8)
N42 N43 C48 C53 -138.5(6)
C53 C48 C49 C50 -0.7(9)
N43 C48 C49 C50 177.0(6)
C48 C49 C50 C51 -0.3(10)
C49 C50 C51 C52 0.6(11)
C50 C51 C52 C53 0.0(10)
C51 C52 C53 C48 -0.9(9)
C49 C48 C53 C52 1.3(9)
N43 C48 C53 C52 -176.6(5)
O41 Co2 N61 C61 -13(4)
Cl4 Co2 N61 C61 -134(4)
Cl3 Co2 N61 C61 99(4)
Co2 N61 C61 C62 55(26)
